data_4502691
loop_
_publ_author_name
'Keene, Tony D.'
'Zimmermann, Iwan'
'Neels, Antonia'
'Sereda, Olha'
'Hauser, J\"urg'
'Liu, Shi-Xia'
'Decurtins, Silvio'

_publ_section_title
;
 Crystal Engineering of a Series of Arylammonium Copper(II) Malonates
;
_journal_issue 4
_journal_name_full 'Crystal Growth &amp; Design'
_journal_page_first 1854
_journal_paper_doi 10.1021/cg9015349
_journal_volume 10
_journal_year 2010
_chemical_formula_moiety 'C6 H6 Cu O9, 2(C8 H9 F3 N O)'
_chemical_formula_sum 'C22 H24 Cu F6 N2 O11'
_chemical_formula_weight 669.97
_chemical_melting_point ?
_chemical_name_common
; 
 [fmobnlH]2[Cu(II)(mal)2(H2O)2]
;
_chemical_name_systematic
; 
 [fmobnlH]2[Cu(II)(mal)2(H2O)2]
;
_space_group_IT_number 14
_symmetry_cell_setting monoclinic
_symmetry_space_group_name_Hall '-P 2yn'
_symmetry_space_group_name_H-M 'P 1 21/n 1'
_atom_sites_solution_hydrogens geom
_atom_sites_solution_primary direct
_atom_sites_solution_secondary difmap
_audit_creation_method SHELXL-97
_cell_angle_alpha 90.00
_cell_angle_beta 92.964(13)
_cell_angle_gamma 90.00
_cell_formula_units_Z 4
_cell_length_a 11.8944(11)
_cell_length_b 8.3348(6)
_cell_length_c 27.462(3)
_cell_measurement_reflns_used 8000
_cell_measurement_temperature 173(2)
_cell_measurement_theta_max 26.05
_cell_measurement_theta_min 1.65
_cell_volume 2718.9(4)
_computing_cell_refinement 'CELL in IPDS-I (Stoe & Cie, 2000)'
_computing_data_collection 'EXPOSE in IPDS-I (Stoe & Cie, 2000)'
_computing_data_reduction 'INTEGRATE in IPDS-I (Stoe & Cie, 2000)'
_computing_molecular_graphics 'PLATON (Spek, 2009)'
_computing_publication_material SHELXL-97
_computing_structure_refinement 'SHELXL-97 (Sheldrick, 1997)'
_computing_structure_solution 'SHELXS-97 (Sheldrick, 1990)'
_diffrn_ambient_temperature 173(2)
_diffrn_detector_area_resol_mean 0.81\%A
_diffrn_measured_fraction_theta_full 0.964
_diffrn_measured_fraction_theta_max 0.964
_diffrn_measurement_device_type 'STOE IPDS'
_diffrn_measurement_method 'phi rotation'
_diffrn_radiation_monochromator graphite
_diffrn_radiation_source 'fine-focus sealed tube'
_diffrn_radiation_type MoK\a
_diffrn_radiation_wavelength 0.71073
_diffrn_reflns_av_R_equivalents 0.1171
_diffrn_reflns_av_sigmaI/netI 0.1057
_diffrn_reflns_limit_h_max 14
_diffrn_reflns_limit_h_min -14
_diffrn_reflns_limit_k_max 10
_diffrn_reflns_limit_k_min -10
_diffrn_reflns_limit_l_max 33
_diffrn_reflns_limit_l_min -34
_diffrn_reflns_number 19027
_diffrn_reflns_theta_full 26.22
_diffrn_reflns_theta_max 26.22
_diffrn_reflns_theta_min 2.55
_diffrn_standards_decay_% 0
_diffrn_standards_interval_time 0
_diffrn_standards_number 0
_exptl_absorpt_coefficient_mu 0.905
_exptl_absorpt_correction_T_max 0.737
_exptl_absorpt_correction_T_min 0.546
_exptl_absorpt_correction_type multi-scan
_exptl_absorpt_process_details 'MULscanABS in PLATON (Spek, 2003)'
_exptl_crystal_colour blue
_exptl_crystal_density_diffrn 1.637
_exptl_crystal_density_meas ?
_exptl_crystal_density_method 'not measured'
_exptl_crystal_description needle
_exptl_crystal_F_000 1364
_exptl_crystal_size_max 0.38
_exptl_crystal_size_mid 0.23
_exptl_crystal_size_min 0.15
_refine_diff_density_max 1.903
_refine_diff_density_min -1.777
_refine_diff_density_rms 0.183
_refine_ls_extinction_method none
_refine_ls_goodness_of_fit_ref 1.070
_refine_ls_hydrogen_treatment mixed
_refine_ls_matrix_type full
_refine_ls_number_parameters 250
_refine_ls_number_reflns 5269
_refine_ls_number_restraints 48
_refine_ls_restrained_S_all 1.111
_refine_ls_R_factor_all 0.1590
_refine_ls_R_factor_gt 0.1130
_refine_ls_shift/su_max 0.000
_refine_ls_shift/su_mean 0.000
_refine_ls_structure_factor_coef Fsqd
_refine_ls_weighting_details 'w=1/[\s^2^(Fo^2^)+(0.1983P)^2^+7.7507P] where P=(Fo^2^+2Fc^2^)/3'
_refine_ls_weighting_scheme calc
_refine_ls_wR_factor_gt 0.3001
_refine_ls_wR_factor_ref 0.3315
_reflns_number_gt 3210
_reflns_number_total 5269
_reflns_threshold_expression >2sigma(I)
_cod_data_source_file cg9015349_si_007.cif
_cod_data_source_block fmobnl
_cod_depositor_comments
;
The following automatic conversions were performed:

'_chemical_melting_point' value 'n/a' was changed to '?' - the value
is undefined or not given.

Automatic conversion script
Id: cif_fix_values 1715 2011-07-08 13:25:40Z adriana 

The following automatic conversions were performed:

'_exptl_crystal_density_meas' value 'none' was changed to '?' - the
value is perceived as not measured.

Automatic conversion script
Id: cif_fix_values 3008 2015-01-20 13:52:24Z robertas 
;
_cod_original_sg_symbol_H-M 'P 21/n'
_cod_database_code 4502691

loop_
_symmetry_equiv_pos_as_xyz
'x, y, z'
'-x+1/2, y+1/2, -z+1/2'
'-x, -y, -z'
'x-1/2, -y-1/2, z-1/2'

loop_
_atom_site_label
_atom_site_type_symbol
_atom_site_fract_x
_atom_site_fract_y
_atom_site_fract_z
_atom_site_U_iso_or_equiv
_atom_site_adp_type
_atom_site_occupancy
_atom_site_symmetry_multiplicity
_atom_site_calc_flag
_atom_site_refinement_flags
_atom_site_disorder_assembly
_atom_site_disorder_group
C1 C 0.2715(6) 0.3155(10) 0.2024(3) 0.0248(17) Uani 1 1 d . . .
C2 C 0.2507(7) 0.4930(10) 0.2055(4) 0.031(2) Uani 1 1 d . . .
H2A H 0.1993 0.5227 0.1774 0.037 Uiso 1 1 calc R . .
H2B H 0.2096 0.5126 0.2354 0.037 Uiso 1 1 calc R . .
C3 C 0.3489(6) 0.6076(10) 0.2062(3) 0.0266(18) Uani 1 1 d . . .
C4 C 0.7078(7) 0.4115(10) 0.2971(3) 0.0300(19) Uani 1 1 d . . .
C5 C 0.7309(6) 0.2494(10) 0.2760(4) 0.0288(19) Uani 1 1 d . . .
H5A H 0.7388 0.2617 0.2405 0.035 Uiso 1 1 calc R . .
H5B H 0.8041 0.2106 0.2904 0.035 Uiso 1 1 calc R . .
C6 C 0.6435(7) 0.1232(10) 0.2838(3) 0.0267(17) Uani 1 1 d . . .
C12 C 0.4330(11) 0.0562(15) 0.1291(5) 0.0606(9) Uani 1 1 d . . .
H12A H 0.4570 -0.0114 0.1019 0.073 Uiso 1 1 calc R . .
H12B H 0.3498 0.0519 0.1290 0.073 Uiso 1 1 calc R . .
C13 C 0.4682(10) 0.2249(16) 0.1205(5) 0.0606(9) Uani 1 1 d . . .
C14 C 0.3939(11) 0.3309(15) 0.0982(5) 0.0606(9) Uani 1 1 d . . .
H14 H 0.3207 0.2948 0.0879 0.073 Uiso 1 1 calc R . .
C16 C 0.4230(11) 0.4889(16) 0.0902(5) 0.0606(9) Uani 1 1 d . . .
H16 H 0.3703 0.5618 0.0753 0.073 Uiso 1 1 calc R . .
C18 C 0.5285(11) 0.5373(15) 0.1043(5) 0.0606(9) Uani 1 1 d . A .
C17 C 0.6045(11) 0.4381(15) 0.1267(5) 0.0606(9) Uani 1 1 d . . .
H17 H 0.6771 0.4766 0.1370 0.073 Uiso 1 1 calc R . .
C15 C 0.5758(11) 0.2813(16) 0.1344(5) 0.0606(9) Uani 1 1 d . . .
H15 H 0.6296 0.2101 0.1493 0.073 Uiso 1 1 calc R . .
C19B C 0.6100(11) 0.7521(17) 0.0598(5) 0.0606(9) Uani 0.50 1 d PD A 1
C19A C 0.6333(11) 0.7471(17) 0.0666(5) 0.0606(9) Uani 0.50 1 d PD A 2
C22 C -0.0536(13) 0.2496(19) 0.1166(6) 0.078(2) Uani 1 1 d . . .
H22A H -0.1355 0.2518 0.1080 0.094 Uiso 0.50 1 calc PR B 1
H22B H -0.0231 0.1484 0.1038 0.094 Uiso 0.50 1 calc PR B 1
H22C H -0.0267 0.1458 0.1041 0.094 Uiso 0.50 1 d PR B 2
H22D H -0.1354 0.2569 0.1081 0.094 Uiso 0.50 1 d PR B 2
C33 C 0.002(2) 0.391(2) 0.0922(10) 0.078(2) Uani 0.40 1 d PG C 1
C34 C -0.0493(18) 0.538(3) 0.0997(9) 0.078(2) Uani 0.40 1 d PG C 1
H34 H -0.1102 0.5450 0.1207 0.094 Uiso 0.40 1 calc PR C 1
C36 C -0.012(2) 0.675(2) 0.0766(9) 0.078(2) Uani 0.40 1 d PG C 1
H36 H -0.0472 0.7754 0.0817 0.094 Uiso 0.40 1 calc PR C 1
C38 C 0.077(2) 0.665(2) 0.0459(8) 0.078(2) Uani 0.40 1 d PGD C 1
C37 C 0.1289(18) 0.518(3) 0.0384(8) 0.078(2) Uani 0.40 1 d PG C 1
H37 H 0.1898 0.5115 0.0174 0.094 Uiso 0.40 1 calc PR C 1
C35 C 0.092(2) 0.381(2) 0.0615(10) 0.078(2) Uani 0.40 1 d PG C 1
H35 H 0.1269 0.2811 0.0563 0.094 Uiso 0.40 1 calc PR C 1
C23 C 0.0022(2) 0.3763(5) 0.09289(12) 0.085(2) Uani 0.60 1 d PG C 2
C24 C 0.0015(2) 0.5355(4) 0.10793(13) 0.085(2) Uani 0.60 1 d PG C 2
H24 H -0.0397 0.5659 0.1352 0.102 Uiso 0.60 1 calc PR C 2
C26 C 0.0612(2) 0.6502(4) 0.08312(12) 0.085(2) Uani 0.60 1 d PG C 2
H26 H 0.0608 0.7590 0.0934 0.102 Uiso 0.60 1 calc PR C 2
C28 C 0.1216(3) 0.6056(5) 0.04328(11) 0.085(2) Uani 0.60 1 d PGD C 2
C27 C 0.1223(3) 0.4464(5) 0.02823(10) 0.085(2) Uani 0.60 1 d PG C 2
H27 H 0.1635 0.4160 0.0010 0.102 Uiso 0.60 1 calc PR C 2
C25 C 0.0626(3) 0.3317(5) 0.05304(11) 0.085(2) Uani 0.60 1 d PG C 2
H25 H 0.0630 0.2229 0.0428 0.102 Uiso 0.60 1 calc PR C 2
C39 C 0.1912(11) 0.8886(17) 0.0298(6) 0.078(2) Uani 0.40 1 d PD C 1
C29 C 0.2024(8) 0.861(2) 0.0211(4) 0.085(2) Uani 0.60 1 d PD C 2
Cu1 Cu 0.48128(7) 0.36721(12) 0.25705(4) 0.0258(4) Uani 1 1 d . . .
N11 N 0.4808(6) -0.0130(9) 0.1764(3) 0.0280(15) Uani 1 1 d . . .
H11A H 0.5572 -0.0153 0.1761 0.042 Uiso 1 1 calc R . .
H11B H 0.4543 -0.1145 0.1800 0.042 Uiso 1 1 calc R . .
H11C H 0.4598 0.0489 0.2016 0.042 Uiso 1 1 calc R . .
N21 N -0.03555(17) 0.2518(4) 0.17096(14) 0.0326(17) Uani 1 1 d G C .
H21A H 0.0396 0.2529 0.1791 0.049 Uiso 1 1 calc R . .
H21B H -0.0671 0.1627 0.1837 0.049 Uiso 1 1 calc R . .
H21C H -0.0682 0.3410 0.1831 0.049 Uiso 1 1 calc R . .
O1 O 0.36278(16) 0.2540(2) 0.22053(8) 0.0284(13) Uani 1 1 d G . .
O1W O 0.37012(19) 0.4123(3) 0.32273(7) 0.0327(14) Uani 1 1 d GD . .
O3 O 0.44224(16) 0.5715(2) 0.22699(8) 0.0302(14) Uani 1 1 d G . .
O2 O 0.19763(18) 0.2302(3) 0.18144(10) 0.0302(14) Uani 1 1 d G . .
O4 O 0.3306(2) 0.7413(2) 0.18661(11) 0.0318(14) Uani 1 1 d G . .
O7 O 0.54069(18) 0.1564(2) 0.27225(9) 0.0293(14) Uani 1 1 d G . .
O5 O 0.60830(17) 0.4704(3) 0.29034(9) 0.0337(15) Uani 1 1 d G . .
O8 O 0.6744(2) -0.0079(3) 0.30038(13) 0.0327(14) Uani 1 1 d G . .
O6 O 0.78409(19) 0.4855(4) 0.32028(12) 0.0346(15) Uani 1 1 d G . .
O10 O 0.5541(2) 0.7009(5) 0.09813(11) 0.0606(9) Uani 1 1 d GD . .
O31 O 0.1033(3) 0.7893(6) 0.01291(14) 0.078(2) Uani 0.40 1 d PGD C 1
O21 O 0.1800(3) 0.6944(6) 0.01061(11) 0.085(2) Uani 0.60 1 d PGD C 2
F1A F 0.6479(12) 0.8966(14) 0.0700(5) 0.0606(9) Uani 0.50 1 d PD A 1
F2A F 0.5389(10) 0.7277(16) 0.0233(5) 0.0606(9) Uani 0.50 1 d PD A 1
F3A F 0.6970(10) 0.6656(15) 0.0487(5) 0.0606(9) Uani 0.50 1 d PD A 1
F1B F 0.7338(10) 0.7124(16) 0.0839(5) 0.0606(9) Uani 0.50 1 d PD A 2
F2B F 0.6195(12) 0.6660(15) 0.0255(5) 0.0606(9) Uani 0.50 1 d PD A 2
F3B F 0.6085(12) 0.8941(14) 0.0523(5) 0.0606(9) Uani 0.50 1 d PD A 2
F4A F 0.2820(12) 0.808(2) 0.0410(7) 0.078(2) Uani 0.40 1 d PD C 1
F5A F 0.1611(15) 0.966(2) 0.0681(6) 0.078(2) Uani 0.40 1 d PD C 1
F6A F 0.2074(15) 0.997(2) -0.0029(6) 0.078(2) Uani 0.40 1 d PD C 1
F4B F 0.222(2) 0.863(3) 0.0681(4) 0.085(2) Uani 0.30 1 d PD C 2
F5B F 0.2901(15) 0.908(3) 0.0005(8) 0.085(2) Uani 0.30 1 d PD C 2
F6B F 0.1085(14) 0.929(2) 0.0073(8) 0.085(2) Uani 0.30 1 d PD C 2
F4C F 0.234(2) 0.915(3) -0.0197(6) 0.085(2) Uani 0.30 1 d PD C 2
F5C F 0.2637(19) 0.871(3) 0.0604(6) 0.085(2) Uani 0.30 1 d PD C 2
F6C F 0.1010(14) 0.918(3) 0.0293(9) 0.085(2) Uani 0.30 1 d PD C 2
H1W H 0.345(11) 0.508(7) 0.325(6) 0.102 Uiso 1 1 d D . .
H2W H 0.320(9) 0.338(11) 0.323(6) 0.102 Uiso 1 1 d D . .

loop_
_atom_site_aniso_label
_atom_site_aniso_U_11
_atom_site_aniso_U_22
_atom_site_aniso_U_33
_atom_site_aniso_U_23
_atom_site_aniso_U_13
_atom_site_aniso_U_12
C1 0.017(4) 0.016(4) 0.043(5) -0.002(3) 0.008(3) -0.003(3)
C2 0.017(4) 0.015(4) 0.061(6) 0.002(4) 0.003(4) 0.001(3)
C3 0.018(4) 0.014(4) 0.048(5) -0.003(3) 0.004(3) -0.002(3)
C4 0.023(4) 0.016(4) 0.051(5) 0.000(4) 0.005(4) 0.000(3)
C5 0.015(3) 0.013(4) 0.059(6) -0.003(4) 0.006(3) 0.002(3)
C6 0.022(4) 0.020(4) 0.039(5) -0.004(4) 0.008(3) 0.006(3)
C12 0.056(2) 0.0454(19) 0.082(2) 0.0129(16) 0.0154(16) -0.0015(15)
C13 0.056(2) 0.0454(19) 0.082(2) 0.0129(16) 0.0154(16) -0.0015(15)
C14 0.056(2) 0.0454(19) 0.082(2) 0.0129(16) 0.0154(16) -0.0015(15)
C16 0.056(2) 0.0454(19) 0.082(2) 0.0129(16) 0.0154(16) -0.0015(15)
C18 0.056(2) 0.0454(19) 0.082(2) 0.0129(16) 0.0154(16) -0.0015(15)
C17 0.056(2) 0.0454(19) 0.082(2) 0.0129(16) 0.0154(16) -0.0015(15)
C15 0.056(2) 0.0454(19) 0.082(2) 0.0129(16) 0.0154(16) -0.0015(15)
C19B 0.056(2) 0.0454(19) 0.082(2) 0.0129(16) 0.0154(16) -0.0015(15)
C19A 0.056(2) 0.0454(19) 0.082(2) 0.0129(16) 0.0154(16) -0.0015(15)
C22 0.070(5) 0.069(5) 0.098(6) 0.012(4) 0.014(4) -0.013(4)
C33 0.070(5) 0.069(5) 0.098(6) 0.012(4) 0.014(4) -0.013(4)
C34 0.070(5) 0.069(5) 0.098(6) 0.012(4) 0.014(4) -0.013(4)
C36 0.070(5) 0.069(5) 0.098(6) 0.012(4) 0.014(4) -0.013(4)
C38 0.070(5) 0.069(5) 0.098(6) 0.012(4) 0.014(4) -0.013(4)
C37 0.070(5) 0.069(5) 0.098(6) 0.012(4) 0.014(4) -0.013(4)
C35 0.070(5) 0.069(5) 0.098(6) 0.012(4) 0.014(4) -0.013(4)
C23 0.083(5) 0.112(6) 0.061(4) 0.009(4) 0.009(3) -0.034(5)
C24 0.083(5) 0.112(6) 0.061(4) 0.009(4) 0.009(3) -0.034(5)
C26 0.083(5) 0.112(6) 0.061(4) 0.009(4) 0.009(3) -0.034(5)
C28 0.083(5) 0.112(6) 0.061(4) 0.009(4) 0.009(3) -0.034(5)
C27 0.083(5) 0.112(6) 0.061(4) 0.009(4) 0.009(3) -0.034(5)
C25 0.083(5) 0.112(6) 0.061(4) 0.009(4) 0.009(3) -0.034(5)
C39 0.070(5) 0.069(5) 0.098(6) 0.012(4) 0.014(4) -0.013(4)
C29 0.083(5) 0.112(6) 0.061(4) 0.009(4) 0.009(3) -0.034(5)
Cu1 0.0129(5) 0.0141(6) 0.0504(7) -0.0012(5) 0.0012(4) 0.0000(4)
N11 0.021(3) 0.020(4) 0.044(4) 0.001(3) 0.004(3) -0.005(3)
N21 0.017(3) 0.024(4) 0.056(5) 0.004(3) -0.001(3) -0.001(3)
O1 0.024(3) 0.016(3) 0.045(4) 0.000(2) 0.003(2) 0.005(2)
O1W 0.026(3) 0.021(3) 0.051(4) -0.003(3) 0.007(3) -0.001(2)
O3 0.015(3) 0.016(3) 0.059(4) 0.002(3) 0.001(2) -0.004(2)
O2 0.014(3) 0.017(3) 0.059(4) -0.003(3) 0.002(2) -0.002(2)
O4 0.019(3) 0.015(3) 0.062(4) 0.006(3) 0.003(3) -0.002(2)
O7 0.016(3) 0.014(3) 0.058(4) 0.002(3) -0.002(2) 0.000(2)
O5 0.019(3) 0.018(3) 0.064(4) -0.006(3) 0.001(3) 0.003(2)
O8 0.024(3) 0.020(3) 0.055(4) 0.005(3) 0.004(3) 0.009(2)
O6 0.014(3) 0.026(3) 0.063(4) -0.006(3) -0.004(3) -0.005(2)
O10 0.056(2) 0.0454(19) 0.082(2) 0.0129(16) 0.0154(16) -0.0015(15)
O31 0.070(5) 0.069(5) 0.098(6) 0.012(4) 0.014(4) -0.013(4)
O21 0.083(5) 0.112(6) 0.061(4) 0.009(4) 0.009(3) -0.034(5)
F1A 0.056(2) 0.0454(19) 0.082(2) 0.0129(16) 0.0154(16) -0.0015(15)
F2A 0.056(2) 0.0454(19) 0.082(2) 0.0129(16) 0.0154(16) -0.0015(15)
F3A 0.056(2) 0.0454(19) 0.082(2) 0.0129(16) 0.0154(16) -0.0015(15)
F1B 0.056(2) 0.0454(19) 0.082(2) 0.0129(16) 0.0154(16) -0.0015(15)
F2B 0.056(2) 0.0454(19) 0.082(2) 0.0129(16) 0.0154(16) -0.0015(15)
F3B 0.056(2) 0.0454(19) 0.082(2) 0.0129(16) 0.0154(16) -0.0015(15)
F4A 0.070(5) 0.069(5) 0.098(6) 0.012(4) 0.014(4) -0.013(4)
F5A 0.070(5) 0.069(5) 0.098(6) 0.012(4) 0.014(4) -0.013(4)
F6A 0.070(5) 0.069(5) 0.098(6) 0.012(4) 0.014(4) -0.013(4)
F4B 0.083(5) 0.112(6) 0.061(4) 0.009(4) 0.009(3) -0.034(5)
F5B 0.083(5) 0.112(6) 0.061(4) 0.009(4) 0.009(3) -0.034(5)
F6B 0.083(5) 0.112(6) 0.061(4) 0.009(4) 0.009(3) -0.034(5)
F4C 0.083(5) 0.112(6) 0.061(4) 0.009(4) 0.009(3) -0.034(5)
F5C 0.083(5) 0.112(6) 0.061(4) 0.009(4) 0.009(3) -0.034(5)
F6C 0.083(5) 0.112(6) 0.061(4) 0.009(4) 0.009(3) -0.034(5)

loop_
_atom_type_symbol
_atom_type_description
_atom_type_scat_dispersion_real
_atom_type_scat_dispersion_imag
_atom_type_scat_source
C C 0.0033 0.0016 'International Tables Vol C Tables 4.2.6.8 and 6.1.1.4'
H H 0.0000 0.0000 'International Tables Vol C Tables 4.2.6.8 and 6.1.1.4'
Cu Cu 0.3201 1.2651 'International Tables Vol C Tables 4.2.6.8 and 6.1.1.4'
F F 0.0171 0.0103 'International Tables Vol C Tables 4.2.6.8 and 6.1.1.4'
N N 0.0061 0.0033 'International Tables Vol C Tables 4.2.6.8 and 6.1.1.4'
O O 0.0106 0.0060 'International Tables Vol C Tables 4.2.6.8 and 6.1.1.4'

loop_
_geom_angle_atom_site_label_1
_geom_angle_atom_site_label_2
_geom_angle_atom_site_label_3
_geom_angle
O2 C1 O1 121.0(7)
O2 C1 C2 118.2(7)
O1 C1 C2 120.8(7)
C3 C2 C1 119.6(7)
C3 C2 H2A 107.4
C1 C2 H2A 107.4
C3 C2 H2B 107.4
C1 C2 H2B 107.4
H2A C2 H2B 106.9
O4 C3 O3 122.5(6)
O4 C3 C2 116.1(7)
O3 C3 C2 121.3(7)
O6 C4 O5 121.8(7)
O6 C4 C5 120.0(7)
O5 C4 C5 118.2(7)
C6 C5 C4 115.7(7)
C6 C5 H5A 108.4
C4 C5 H5A 108.4
C6 C5 H5B 108.4
C4 C5 H5B 108.4
H5A C5 H5B 107.4
O8 C6 O7 123.1(7)
O8 C6 C5 118.6(7)
O7 C6 C5 118.3(7)
C13 C12 N11 113.7(11)
C13 C12 H12A 108.8
N11 C12 H12A 108.8
C13 C12 H12B 108.8
N11 C12 H12B 108.8
H12A C12 H12B 107.7
C14 C13 C15 117.7(12)
C14 C13 C12 119.9(12)
C15 C13 C12 122.3(12)
C13 C14 C16 121.6(13)
C13 C14 H14 119.2
C16 C14 H14 119.2
C18 C16 C14 118.3(13)
C18 C16 H16 120.9
C14 C16 H16 120.9
C17 C18 C16 122.5(12)
C17 C18 O10 120.3(11)
C16 C18 O10 117.1(11)
C18 C17 C15 119.2(13)
C18 C17 H17 120.4
C15 C17 H17 120.4
C17 C15 C13 120.7(13)
C17 C15 H15 119.6
C13 C15 H15 119.6
F2A C19B F3A 103.0(11)
F2A C19B F1A 121.0(13)
F3A C19B F1A 106.8(11)
F2A C19B O10 103.1(11)
F3A C19B O10 115.9(12)
F1A C19B O10 107.6(11)
F1B C19A F3B 120.4(13)
F1B C19A F2B 105.7(11)
F3B C19A F2B 101.8(11)
F1B C19A O10 111.0(11)
F3B C19A O10 107.5(11)
F2B C19A O10 109.8(12)
C23 C22 N21 113.6(11)
C23 C22 C33 2.7(10)
N21 C22 C33 112.6(15)
C23 C22 H22A 110.7
N21 C22 H22A 109.1
C33 C22 H22A 109.1
C23 C22 H22B 106.4
N21 C22 H22B 109.1
C33 C22 H22B 109.1
H22A C22 H22B 107.8
C23 C22 H22C 108.9
N21 C22 H22C 108.8
C33 C22 H22C 111.5
H22A C22 H22C 105.4
H22B C22 H22C 2.9
C23 C22 H22D 108.8
N21 C22 H22D 108.8
C33 C22 H22D 107.1
H22A C22 H22D 2.5
H22B C22 H22D 110.1
H22C C22 H22D 107.7
C34 C33 C35 120.0
C34 C33 C22 114.1(16)
C35 C33 C22 125.7(16)
C36 C34 C33 120.0
C36 C34 H34 120.0
C33 C34 H34 120.0
C38 C36 C34 120.0
C38 C36 H36 120.0
C34 C36 H36 120.0
C37 C38 C36 120.0
C37 C38 O31 115.7(16)
C36 C38 O31 122.8(16)
C38 C37 C35 120.0
C38 C37 H37 120.0
C35 C37 H37 120.0
C37 C35 C33 120.0
C37 C35 H35 120.0
C33 C35 H35 120.0
C24 C23 C25 120.0
C24 C23 C22 124.2(7)
C25 C23 C22 115.8(7)
C26 C24 C23 120.0
C26 C24 H24 120.0
C23 C24 H24 120.0
C28 C26 C24 120.0
C28 C26 H26 120.0
C24 C26 H26 120.0
O21 C28 C26 131.9
O21 C28 C27 108.0
C26 C28 C27 120.0
C25 C27 C28 120.0
C25 C27 H27 120.0
C28 C27 H27 120.0
C27 C25 C23 120.0
C27 C25 H25 120.0
C23 C25 H25 120.0
F4A C39 F6A 111.9(13)
F4A C39 F5A 109.1(13)
F6A C39 F5A 105.8(13)
F4A C39 O31 111.9(12)
F6A C39 O31 108.6(11)
F5A C39 O31 109.4(12)
F5C C29 F5B 84.9(14)
F5C C29 F4C 122.6(14)
F5B C29 F4C 38.8(14)
F5C C29 F6B 132.1(18)
F5B C29 F6B 116.6(14)
F4C C29 F6B 82.7(15)
F5C C29 F4B 25.1(14)
F5B C29 F4B 109.4(13)
F4C C29 F4B 145.1(16)
F6B C29 F4B 113.1(14)
F5C C29 F6C 108.6(14)
F5B C29 F6C 137.3(18)
F4C C29 F6C 109.2(14)
F6B C29 F6C 27.5(12)
F4B C29 F6C 86.6(15)
F5C C29 O21 108.9(14)
F5B C29 O21 111.0(14)
F4C C29 O21 103.0(13)
F6B C29 O21 102.4(11)
F4B C29 O21 103.4(13)
F6C C29 O21 102.6(11)
O5 Cu1 O7 91.96(9)
O5 Cu1 O1 175.20(13)
O7 Cu1 O1 85.23(9)
O5 Cu1 O3 88.55(9)
O7 Cu1 O3 165.50(13)
O1 Cu1 O3 93.19(9)
O5 Cu1 O1W 91.34(9)
O7 Cu1 O1W 101.30(9)
O1 Cu1 O1W 93.03(8)
O3 Cu1 O1W 93.17(8)
C12 N11 H11A 109.5
C12 N11 H11B 109.5
H11A N11 H11B 109.5
C12 N11 H11C 109.5
H11A N11 H11C 109.5
H11B N11 H11C 109.5
C22 N21 H21A 109.5
C22 N21 H21B 109.5
H21A N21 H21B 109.5
C22 N21 H21C 109.5
H21A N21 H21C 109.5
H21B N21 H21C 109.5
C1 O1 Cu1 126.1(4)
Cu1 O1W H1W 115(10)
Cu1 O1W H2W 109(10)
H1W O1W H2W 115(6)
C3 O3 Cu1 126.1(4)
C6 O7 Cu1 125.8(4)
C4 O5 Cu1 126.3(4)
C19B O10 C19A 13.9(8)
C19B O10 C18 121.4(8)
C19A O10 C18 120.6(8)
C39 O31 C38 113.9(13)
C28 O21 C29 118.8(5)
F5C F4B C29 74.7(14)
F4C F5B C29 71.0(11)
F4C F5B F5C 117.4(14)
C29 F5B F5C 47.5(8)
F6C F6B C29 79.4(14)
F6C F6B F4C 125.9(18)
C29 F6B F4C 48.4(8)
F5B F4C C29 70.2(10)
F5B F4C F6B 113.5(16)
C29 F4C F6B 48.9(8)
F4B F5C C29 80.2(15)
F4B F5C F5B 126.8(19)
C29 F5C F5B 47.6(8)
F6B F6C C29 73.1(12)

loop_
_geom_bond_atom_site_label_1
_geom_bond_atom_site_label_2
_geom_bond_distance
C1 O2 1.247(8)
C1 O1 1.278(8)
C1 C2 1.503(12)
C2 C3 1.508(11)
C2 H2A 0.9900
C2 H2B 0.9900
C3 O4 1.252(9)
C3 O3 1.257(8)
C4 O6 1.244(9)
C4 O5 1.286(9)
C4 C5 1.501(12)
C5 C6 1.502(11)
C5 H5A 0.9900
C5 H5B 0.9900
C6 O8 1.232(9)
C6 O7 1.278(8)
C12 C13 1.490(17)
C12 N11 1.504(15)
C12 H12A 0.9900
C12 H12B 0.9900
C13 C14 1.372(18)
C13 C15 1.397(18)
C14 C16 1.381(17)
C14 H14 0.9500
C16 C18 1.356(18)
C16 H16 0.9500
C18 C17 1.349(18)
C18 O10 1.409(13)
C17 C15 1.371(18)
C17 H17 0.9500
C15 H15 0.9500
C19B F2A 1.293(10)
C19B F3A 1.310(10)
C19B F1A 1.311(10)
C19B O10 1.343(14)
C19A F1B 1.296(9)
C19A F3B 1.315(10)
C19A F2B 1.320(10)
C19A O10 1.367(14)
C22 C23 1.422(14)
C22 N21 1.498(16)
C22 C33 1.529(17)
C22 H22A 0.9900
C22 H22B 0.9900
C22 H22C 0.9900
C22 H22D 0.9900
C33 C34 1.3900
C33 C35 1.3900
C34 C36 1.3900
C34 H34 0.9500
C36 C38 1.3900
C36 H36 0.9500
C38 C37 1.3900
C38 O31 1.420(9)
C37 C35 1.3900
C37 H37 0.9500
C35 H35 0.9500
C23 C24 1.3900
C23 C25 1.3900
C24 C26 1.3900
C24 H24 0.9500
C26 C28 1.3900
C26 H26 0.9500
C28 O21 1.3777
C28 C27 1.3900
C27 C25 1.3900
C27 H27 0.9500
C25 H25 0.9500
C39 F4A 1.295(10)
C39 F6A 1.298(10)
C39 F5A 1.300(10)
C39 O31 1.393(10)
C29 F5C 1.272(9)
C29 F5B 1.275(9)
C29 F4C 1.282(9)
C29 F6B 1.292(10)
C29 F4B 1.300(9)
C29 F6C 1.327(10)
C29 O21 1.439(15)
Cu1 O5 1.927(2)
Cu1 O7 1.932(2)
Cu1 O1 1.933(2)
Cu1 O3 1.939(2)
Cu1 O1W 2.321(2)
N11 H11A 0.9100
N11 H11B 0.9100
N11 H11C 0.9100
N21 H21A 0.9100
N21 H21B 0.9100
N21 H21C 0.9100
O1W H1W 0.86(4)
O1W H2W 0.86(4)
F4B F5C 0.56(3)
F5B F4C 0.85(3)
F5B F5C 1.72(2)
F6B F6C 0.62(3)
F6B F4C 1.70(3)

loop_
_geom_torsion_atom_site_label_1
_geom_torsion_atom_site_label_2
_geom_torsion_atom_site_label_3
_geom_torsion_atom_site_label_4
_geom_torsion
O2 C1 C2 C3 -149.5(8)
O1 C1 C2 C3 30.1(12)
C1 C2 C3 O4 147.6(8)
C1 C2 C3 O3 -34.7(13)
O6 C4 C5 C6 134.8(8)
O5 C4 C5 C6 -45.6(12)
C4 C5 C6 O8 -129.7(8)
C4 C5 C6 O7 51.4(11)
N11 C12 C13 C14 -143.5(12)
N11 C12 C13 C15 36.6(17)
C15 C13 C14 C16 -1(2)
C12 C13 C14 C16 179.0(12)
C13 C14 C16 C18 1(2)
C14 C16 C18 C17 -2(2)
C14 C16 C18 O10 -176.8(11)
C16 C18 C17 C15 2(2)
O10 C18 C17 C15 176.8(11)
C18 C17 C15 C13 -2(2)
C14 C13 C15 C17 1(2)
C12 C13 C15 C17 -178.8(13)
N21 C22 C33 C34 -71.0(18)
C23 C22 C33 C35 2(22)
N21 C22 C33 C35 114.1(18)
C35 C33 C34 C36 0.0
C22 C33 C34 C36 -175(2)
C33 C34 C36 C38 0.0
C34 C36 C38 C37 0.0
C34 C36 C38 O31 165(2)
C36 C38 C37 C35 0.0
O31 C38 C37 C35 -166(2)
C38 C37 C35 C33 0.0
C34 C33 C35 C37 0.0
C22 C33 C35 C37 175(3)
N21 C22 C23 C24 -45.5(13)
C33 C22 C23 C24 24(24)
N21 C22 C23 C25 132.8(8)
C33 C22 C23 C25 -158(24)
C25 C23 C24 C26 0.0
C22 C23 C24 C26 178.3(8)
C23 C24 C26 C28 0.0
C24 C26 C28 O21 174.5
C24 C26 C28 C27 0.0
O21 C28 C27 C25 -175.7
C26 C28 C27 C25 0.0
C28 C27 C25 C23 0.0
C24 C23 C25 C27 0.0
C22 C23 C25 C27 -178.4(7)
O2 C1 O1 Cu1 -176.4(4)
C2 C1 O1 Cu1 4.0(10)
O5 Cu1 O1 C1 -136.3(15)
O7 Cu1 O1 C1 169.3(5)
O3 Cu1 O1 C1 -25.1(5)
O1W Cu1 O1 C1 68.2(5)
O4 C3 O3 Cu1 -178.3(4)
C2 C3 O3 Cu1 4.2(10)
O5 Cu1 O3 C3 -163.7(5)
O7 Cu1 O3 C3 104.1(7)
O1 Cu1 O3 C3 20.8(5)
O1W Cu1 O3 C3 -72.4(5)
O8 C6 O7 Cu1 168.5(5)
C5 C6 O7 Cu1 -12.6(10)
O5 Cu1 O7 C6 -20.6(5)
O1 Cu1 O7 C6 155.5(5)
O3 Cu1 O7 C6 71.2(7)
O1W Cu1 O7 C6 -112.4(5)
O6 C4 O5 Cu1 -178.0(5)
C5 C4 O5 Cu1 2.3(10)
O7 Cu1 O5 C4 26.3(6)
O1 Cu1 O5 C4 -27.9(18)
O3 Cu1 O5 C4 -139.2(5)
O1W Cu1 O5 C4 127.6(5)
F2A C19B O10 C19A 159(4)
F3A C19B O10 C19A 47(3)
F1A C19B O10 C19A -72(4)
F2A C19B O10 C18 67.9(13)
F3A C19B O10 C18 -43.8(15)
F1A C19B O10 C18 -163.2(10)
F1B C19A O10 C19B -170(4)
F3B C19A O10 C19B 57(3)
F2B C19A O10 C19B -53(3)
F1B C19A O10 C18 -72.5(14)
F3B C19A O10 C18 154.0(11)
F2B C19A O10 C18 44.0(13)
C17 C18 O10 C19B 85.5(15)
C16 C18 O10 C19B -99.3(13)
C17 C18 O10 C19A 69.3(15)
C16 C18 O10 C19A -115.5(12)
F4A C39 O31 C38 56.2(18)
F6A C39 O31 C38 -179.8(16)
F5A C39 O31 C38 -64.8(17)
C37 C38 O31 C39 -94.7(16)
C36 C38 O31 C39 99.4(17)
C26 C28 O21 C29 11.9(5)
C27 C28 O21 C29 -173.0(5)
F5C C29 O21 C28 62.1(13)
F5B C29 O21 C28 153.9(12)
F4C C29 O21 C28 -166.3(12)
F6B C29 O21 C28 -81.0(12)
F4B C29 O21 C28 36.7(13)
F6C C29 O21 C28 -52.9(12)
F5B C29 F4B F5C -12(4)
F4C C29 F4B F5C -32(6)
F6B C29 F4B F5C -144(4)
F6C C29 F4B F5C -152(4)
O21 C29 F4B F5C 106(4)
F5C C29 F5B F4C -167(3)
F6B C29 F5B F4C -32(3)
F4B C29 F5B F4C -162(3)
F6C C29 F5B F4C -55(3)
O21 C29 F5B F4C 85(2)
F4C C29 F5B F5C 167(3)
F6B C29 F5B F5C 135(2)
F4B C29 F5B F5C 5.2(19)
F6C C29 F5B F5C 112(2)
O21 C29 F5B F5C -108.3(15)
F5C C29 F6B F6C -37(4)
F5B C29 F6B F6C -145(3)
F4C C29 F6B F6C -165(3)
F4B C29 F6B F6C -17(4)
O21 C29 F6B F6C 94(3)
F5C C29 F6B F4C 128(2)
F5B C29 F6B F4C 19.6(17)
F4B C29 F6B F4C 148(2)
F6C C29 F6B F4C 165(3)
O21 C29 F6B F4C -101.8(13)
F5C F5B F4C C29 -11(2)
C29 F5B F4C F6B 23.1(18)
F5C F5B F4C F6B 12(4)
F5C C29 F4C F5B 15(3)
F6B C29 F4C F5B 151(3)
F4B C29 F4C F5B 31(4)
F6C C29 F4C F5B 144(3)
O21 C29 F4C F5B -107(2)
F5C C29 F4C F6B -136(2)
F5B C29 F4C F6B -151(3)
F4B C29 F4C F6B -121(3)
F6C C29 F4C F6B -7.4(16)
O21 C29 F4C F6B 101.1(11)
F6C F6B F4C F5B -11(5)
C29 F6B F4C F5B -29(2)
F6C F6B F4C C29 19(4)
C29 F4B F5C F5B 11(4)
F5B C29 F5C F4B 168(4)
F4C C29 F5C F4B 159(4)
F6B C29 F5C F4B 47(5)
F6C C29 F5C F4B 30(4)
O21 C29 F5C F4B -81(4)
F4C C29 F5C F5B -10(2)
F6B C29 F5C F5B -122(2)
F4B C29 F5C F5B -168(4)
F6C C29 F5C F5B -138(2)
O21 C29 F5C F5B 110.5(15)
F4C F5B F5C F4B 0(7)
C29 F5B F5C F4B -14(5)
F4C F5B F5C C29 14(3)
F4C F6B F6C C29 -14(3)
F5C C29 F6C F6B 152(3)
F5B C29 F6C F6B 49(4)
F4C C29 F6C F6B 16(3)
F4B C29 F6C F6B 164(3)
O21 C29 F6C F6B -93(3)
